data_8100436
loop_
_publ_author_name
'Li, Xia '
'Zou, Ying-Quan'

_publ_section_title
;
Crystal structure of di(2,2'-bipyridine)tetra(\m-3-methoxyl- 
benzoato-O,O')di(3-methoxybenzoato)diterbium(III), Tb~2~(C~8~H~7~O~3~)
~6~(C~10~H~8~N~2~)~2~
;
_journal_issue 4
_journal_name_full 'Zeitschrift f\"ur Kristallographie - New Crystal Structures'
_journal_page_first 445
_journal_page_last 447
_journal_volume 218
_journal_year 2003
_chemical_formula_structural 'C68 H58 N4 O18 Tb2'
_chemical_formula_sum 'C68 H58 N4 O18 Tb2'
_chemical_formula_weight 1537.02
_space_group_IT_number 14
_symmetry_cell_setting monoclinic
_symmetry_space_group_name_Hall '-P 2ybc'
_symmetry_space_group_name_H-M 'P 1 21/c 1'
_cell_angle_alpha 90.00
_cell_angle_beta 100.554(6)
_cell_angle_gamma 90.00
_cell_formula_units_Z 2
_cell_length_a 10.582(4)
_cell_length_b 16.149(5)
_cell_length_c 18.821(6)
_cell_measurement_temperature 293(2)
_cell_volume 3161.9(18)
_diffrn_ambient_temperature 293(2)
_exptl_crystal_density_diffrn 1.614
_cod_depositor_comments
;
The following automatic conversions were performed:
'_symmetry_cell_setting' value 'Monoclinic' changed to 'monoclinic'
according to '/home/saulius/struct/CIF-dictionaries/cif_core.dic'
dictionary named 'cif_core.dic' version 2.4.1 from 2010-06-29.

Automatic conversion script
Id: cif_fix_enum 1527 2010-12-29 10:47:43Z saulius 
;
_cod_original_sg_symbol_H-M 'P 21/c'
_cod_database_code 8100436

loop_
_symmetry_equiv_pos_as_xyz
'x, y, z'
'-x, y+1/2, -z+1/2'
'-x, -y, -z'
'x, -y-1/2, z-1/2'

loop_
_atom_site_label
_atom_site_type_symbol
_atom_site_fract_x
_atom_site_fract_y
_atom_site_fract_z
_atom_site_U_iso_or_equiv
_atom_site_adp_type
_atom_site_occupancy
_atom_site_symmetry_multiplicity
_atom_site_Wyckoff_symbol
_atom_site_calc_flag
_atom_site_refinement_flags
_atom_site_disorder_assembly
_atom_site_disorder_group
Tb1 Tb 1.13386(5) 0.00001(4) 0.42732(3) 0.0457(2) Uani 1 4 e d . . .
N1 N 1.3143(9) 0.1006(6) 0.4092(5) 0.047(2) Uani 1 4 e d U . .
N2 N 1.1083(9) 0.0783(6) 0.3067(5) 0.056(2) Uani 1 4 e d U . .
C1 C 1.4249(11) 0.1045(7) 0.4559(6) 0.053(3) Uani 1 4 e d U . .
H1 H 1.4320 0.0730 0.4979 0.063 Uiso 1 4 e calc R . .
C2 C 1.5297(12) 0.1513(7) 0.4471(7) 0.062(3) Uani 1 4 e d U . .
H2 H 1.6053 0.1502 0.4813 0.074 Uiso 1 4 e calc R . .
C3 C 1.5192(13) 0.1990(8) 0.3872(7) 0.068(3) Uani 1 4 e d U . .
H3 H 1.5876 0.2319 0.3795 0.081 Uiso 1 4 e calc R . .
C4 C 1.4070(12) 0.1983(8) 0.3380(7) 0.063(3) Uani 1 4 e d U . .
H4 H 1.3974 0.2322 0.2975 0.076 Uiso 1 4 e calc R . .
C5 C 1.3068(12) 0.1465(7) 0.3488(6) 0.053(2) Uani 1 4 e d U . .
C6 C 1.1902(12) 0.1371(7) 0.2943(7) 0.057(2) Uani 1 4 e d U . .
C7 C 1.1648(13) 0.1831(8) 0.2322(7) 0.073(3) Uani 1 4 e d U . .
H7 H 1.2209 0.2251 0.2245 0.087 Uiso 1 4 e calc R . .
C8 C 1.0559(14) 0.1673(9) 0.1809(8) 0.085(3) Uani 1 4 e d U . .
H8 H 1.0378 0.1988 0.1389 0.102 Uiso 1 4 e calc R . .
C9 C 0.9775(14) 0.1063(9) 0.1925(8) 0.082(3) Uani 1 4 e d U . .
H9 H 0.9056 0.0928 0.1581 0.098 Uiso 1 4 e calc R . .
C10 C 1.0058(13) 0.0642(8) 0.2564(7) 0.071(3) Uani 1 4 e d U . .
H10 H 0.9493 0.0228 0.2651 0.085 Uiso 1 4 e calc R . .
O1 O 1.3133(7) -0.0798(5) 0.4062(4) 0.052(2) Uani 1 4 e d U . .
O2 O 1.1308(8) -0.1037(5) 0.3327(4) 0.065(2) Uani 1 4 e d U . .
O3 O 1.5994(12) -0.3201(7) 0.3714(7) 0.121(3) Uani 1 4 e d DU . .
C21 C 1.2453(14) -0.1221(8) 0.3576(7) 0.061(3) Uani 1 4 e d U . .
C22 C 1.3057(14) -0.1972(8) 0.3304(7) 0.068(3) Uani 1 4 e d U . .
C23 C 1.4276(14) -0.2193(8) 0.3634(8) 0.078(3) Uani 1 4 e d U . .
H23 H 1.4744 -0.1887 0.4011 0.094 Uiso 1 4 e calc R . .
C24 C 1.4770(14) -0.2907(10) 0.3367(9) 0.100(3) Uani 1 4 e d DU . .
C25 C 1.4070(18) -0.3377(10) 0.2855(9) 0.103(4) Uani 1 4 e d U . .
H25 H 1.4398 -0.3883 0.2737 0.124 Uiso 1 4 e calc R . .
C26 C 1.2937(17) -0.3141(10) 0.2518(9) 0.098(4) Uani 1 4 e d U . .
H26 H 1.2509 -0.3450 0.2131 0.118 Uiso 1 4 e calc R . .
C27 C 1.2350(15) -0.2411(9) 0.2741(8) 0.085(3) Uani 1 4 e d U . .
H27 H 1.1533 -0.2242 0.2518 0.102 Uiso 1 4 e calc R . .
C28 C 1.6747(17) -0.2750(12) 0.4299(9) 0.141(6) Uani 1 4 e d DU . .
H28A H 1.6987 -0.2224 0.4126 0.211 Uiso 1 4 e calc R . .
H28B H 1.7508 -0.3059 0.4491 0.211 Uiso 1 4 e calc R . .
H28C H 1.6252 -0.2664 0.4672 0.211 Uiso 1 4 e calc R . .
O4 O 1.0543(8) 0.1290(5) 0.4524(4) 0.062(2) Uani 1 4 e d U . .
O5 O 0.8917(8) 0.1251(5) 0.5130(4) 0.064(2) Uani 1 4 e d U . .
O6 O 0.7507(12) 0.4278(7) 0.5060(6) 0.120(3) Uani 1 4 e d DU . .
C29 C 0.9635(12) 0.1606(8) 0.4771(7) 0.057(2) Uani 1 4 e d U . .
C30 C 0.9426(13) 0.2518(8) 0.4650(7) 0.063(3) Uani 1 4 e d U . .
C31 C 1.0219(16) 0.2927(10) 0.4247(8) 0.098(4) Uani 1 4 e d U . .
H31 H 1.0819 0.2638 0.4039 0.118 Uiso 1 4 e calc R . .
C32 C 1.0083(18) 0.3792(11) 0.4166(9) 0.119(4) Uani 1 4 e d U . .
H32 H 1.0629 0.4080 0.3920 0.143 Uiso 1 4 e calc R . .
C33 C 0.9161(18) 0.4215(11) 0.4444(10) 0.116(4) Uani 1 4 e d U . .
H33 H 0.9049 0.4783 0.4383 0.139 Uiso 1 4 e calc R . .
C34 C 0.8409(14) 0.3751(10) 0.4819(9) 0.097(3) Uani 1 4 e d DU . .
C35 C 0.8506(12) 0.2928(8) 0.4942(7) 0.066(3) Uani 1 4 e d U . .
H35 H 0.7979 0.2654 0.5209 0.079 Uiso 1 4 e calc R . .
C36 C 0.6596(15) 0.3866(10) 0.5387(9) 0.123(6) Uani 1 4 e d DU . .
H36A H 0.6001 0.3578 0.5024 0.185 Uiso 1 4 e calc R . .
H36B H 0.6139 0.4262 0.5625 0.185 Uiso 1 4 e calc R . .
H36C H 0.7025 0.3476 0.5735 0.185 Uiso 1 4 e calc R . .
O7 O 0.9163(8) -0.0212(5) 0.3968(5) 0.067(2) Uani 1 4 e d U . .
O8 O 0.7512(7) -0.0227(5) 0.4546(4) 0.059(2) Uani 1 4 e d U . .
O9 O 0.3859(10) -0.0212(6) 0.2541(6) 0.103(3) Uani 1 4 e d DU . .
C37 C 0.7989(12) -0.0298(7) 0.3996(7) 0.054(2) Uani 1 4 e d U . .
C38 C 0.7106(11) -0.0489(7) 0.3305(6) 0.053(2) Uani 1 4 e d U . .
C39 C 0.7586(13) -0.0847(8) 0.2714(7) 0.071(3) Uani 1 4 e d U . .
H39 H 0.8453 -0.0986 0.2786 0.085 Uiso 1 4 e calc R . .
C40 C 0.6849(15) -0.1001(9) 0.2044(8) 0.088(3) Uani 1 4 e d U . .
H40 H 0.7187 -0.1234 0.1667 0.105 Uiso 1 4 e calc R . .
C41 C 0.5575(15) -0.0785(8) 0.1976(8) 0.080(3) Uani 1 4 e d U . .
H41 H 0.5029 -0.0841 0.1531 0.096 Uiso 1 4 e calc R . .
C42 C 0.5118(12) -0.0494(9) 0.2543(8) 0.076(3) Uani 1 4 e d DU . .
C43 C 0.5840(12) -0.0312(7) 0.3223(6) 0.054(3) Uani 1 4 e d U . .
H43 H 0.5475 -0.0085 0.3592 0.065 Uiso 1 4 e calc R . .
C44 C 0.2972(17) -0.0351(12) 0.1852(8) 0.139(6) Uani 1 4 e d DU . .
H44A H 0.3105 0.0069 0.1512 0.209 Uiso 1 4 e calc R . .
H44B H 0.2101 -0.0325 0.1930 0.209 Uiso 1 4 e calc R . .
H44C H 0.3131 -0.0886 0.1665 0.209 Uiso 1 4 e calc R . .

loop_
_atom_site_aniso_label
_atom_site_aniso_U_11
_atom_site_aniso_U_22
_atom_site_aniso_U_33
_atom_site_aniso_U_23
_atom_site_aniso_U_13
_atom_site_aniso_U_12
Tb1 0.0494(3) 0.0474(3) 0.0438(3) 0.0069(4) 0.0176(2) 0.0089(4)
N1 0.047(4) 0.050(4) 0.045(4) 0.000(4) 0.011(4) -0.003(4)
N2 0.053(5) 0.064(5) 0.051(5) 0.005(4) 0.012(4) 0.004(4)
C1 0.055(5) 0.050(5) 0.053(5) 0.001(4) 0.011(4) -0.002(4)
C2 0.064(5) 0.059(5) 0.061(5) 0.001(5) 0.007(5) -0.006(5)
C3 0.069(5) 0.068(5) 0.065(5) 0.004(5) 0.008(5) -0.009(5)
C4 0.067(5) 0.066(5) 0.057(5) 0.011(5) 0.013(5) -0.003(5)
C5 0.052(5) 0.054(5) 0.054(5) 0.006(4) 0.014(4) 0.002(4)
C6 0.057(5) 0.059(5) 0.057(5) 0.009(4) 0.014(4) 0.001(4)
C7 0.071(5) 0.083(6) 0.063(5) 0.020(5) 0.007(5) -0.010(5)
C8 0.081(6) 0.101(6) 0.071(6) 0.026(5) 0.006(5) -0.005(5)
C9 0.076(6) 0.094(6) 0.073(6) 0.021(5) 0.005(5) -0.004(5)
C10 0.067(5) 0.081(6) 0.064(5) 0.018(5) 0.009(5) -0.004(5)
O1 0.055(4) 0.052(4) 0.054(4) -0.004(4) 0.020(4) 0.005(4)
O2 0.063(5) 0.074(5) 0.056(5) -0.009(4) 0.007(4) 0.004(4)
O3 0.123(6) 0.115(6) 0.134(6) -0.008(5) 0.045(5) 0.028(5)
C21 0.065(5) 0.063(5) 0.058(5) -0.003(4) 0.022(4) 0.003(4)
C22 0.077(5) 0.065(5) 0.070(5) -0.008(4) 0.035(4) -0.003(5)
C23 0.087(6) 0.070(6) 0.084(6) -0.010(5) 0.035(5) 0.004(5)
C24 0.106(6) 0.096(6) 0.104(6) -0.006(5) 0.039(5) 0.007(5)
C25 0.116(6) 0.093(6) 0.109(6) -0.017(5) 0.042(6) -0.001(6)
C26 0.110(6) 0.092(6) 0.100(6) -0.021(5) 0.036(6) -0.009(6)
C27 0.094(6) 0.081(6) 0.087(6) -0.012(5) 0.037(5) -0.008(5)
C28 0.130(9) 0.148(10) 0.147(10) 0.000(8) 0.034(8) 0.022(8)
O4 0.069(5) 0.054(4) 0.067(5) 0.000(4) 0.023(4) 0.012(4)
O5 0.075(5) 0.055(4) 0.063(5) 0.008(4) 0.022(4) 0.004(4)
O6 0.125(6) 0.109(6) 0.127(6) -0.004(5) 0.028(5) 0.012(5)
C29 0.063(5) 0.053(5) 0.058(5) 0.004(4) 0.019(4) 0.008(4)
C30 0.069(5) 0.055(5) 0.070(5) 0.003(4) 0.024(4) 0.003(4)
C31 0.104(6) 0.084(6) 0.112(6) 0.010(5) 0.035(5) 0.006(5)
C32 0.127(7) 0.104(6) 0.132(7) 0.017(6) 0.038(6) 0.001(6)
C33 0.125(7) 0.099(6) 0.125(7) 0.012(6) 0.031(6) 0.008(6)
C34 0.100(6) 0.086(6) 0.107(6) -0.001(5) 0.026(5) 0.014(5)
C35 0.070(5) 0.055(5) 0.075(5) -0.002(5) 0.018(5) 0.004(5)
C36 0.126(9) 0.125(9) 0.123(9) -0.005(7) 0.033(7) 0.004(8)
O7 0.056(4) 0.071(5) 0.077(5) 0.010(4) 0.015(4) 0.001(4)
O8 0.057(4) 0.069(5) 0.052(4) 0.006(3) 0.015(3) 0.003(3)
O9 0.099(5) 0.110(6) 0.099(6) 0.009(5) 0.017(5) -0.006(5)
C37 0.050(4) 0.056(5) 0.058(5) 0.006(4) 0.013(4) 0.002(4)
C38 0.061(5) 0.049(4) 0.053(5) 0.002(4) 0.020(4) -0.009(4)
C39 0.076(6) 0.071(5) 0.070(5) -0.004(5) 0.027(5) -0.006(5)
C40 0.092(6) 0.083(6) 0.089(6) -0.006(5) 0.017(5) -0.014(5)
C41 0.095(6) 0.075(6) 0.070(6) -0.007(5) 0.014(5) -0.014(5)
C42 0.077(5) 0.071(5) 0.078(5) 0.008(5) 0.014(5) -0.008(5)
C43 0.062(5) 0.050(5) 0.052(5) 0.002(4) 0.012(4) -0.008(4)
C44 0.133(9) 0.151(9) 0.130(9) -0.005(8) 0.014(8) -0.009(8)

loop_
_geom_bond_atom_site_label_1
_geom_bond_atom_site_label_2
_geom_bond_distance
_geom_bond_site_symmetry_2
_geom_bond_publ_flag
Tb1 O7 2.294(8) . ?
Tb1 O4 2.328(8) . ?
Tb1 O5 2.351(8) 3_756 ?
Tb1 O8 2.358(8) 3_756 ?
Tb1 O1 2.388(7) . ?
Tb1 O2 2.440(8) . ?
Tb1 N2 2.569(9) . ?
Tb1 N1 2.577(9) . ?
Tb1 C21 2.751(13) . ?
N1 C1 1.330(13) . ?
N1 C5 1.347(13) . ?
N2 C10 1.322(15) . ?
N2 C6 1.334(14) . ?
C1 C2 1.378(15) . ?
C1 H1 0.9300 . ?
C2 C3 1.354(16) . ?
C2 H2 0.9300 . ?
C3 C4 1.365(16) . ?
C3 H3 0.9300 . ?
C4 C5 1.393(16) . ?
C4 H4 0.9300 . ?
C5 C6 1.461(16) . ?
C6 C7 1.370(16) . ?
C7 C8 1.386(17) . ?
C7 H7 0.9300 . ?
C8 C9 1.331(17) . ?
C8 H8 0.9300 . ?
C9 C10 1.367(16) . ?
C9 H9 0.9300 . ?
C10 H10 0.9300 . ?
O1 C21 1.257(14) . ?
O2 C21 1.252(14) . ?
O3 C24 1.422(9) . ?
O3 C28 1.434(9) . ?
C21 C22 1.503(17) . ?
C22 C23 1.372(18) . ?
C22 C27 1.377(18) . ?
C23 C24 1.397(18) . ?
C23 H23 0.9300 . ?
C24 C25 1.34(2) . ?
C25 C26 1.31(2) . ?
C25 H25 0.9300 . ?
C26 C27 1.432(19) . ?
C26 H26 0.9300 . ?
C27 H27 0.9300 . ?
C28 H28A 0.9600 . ?
C28 H28B 0.9600 . ?
C28 H28C 0.9600 . ?
O4 C29 1.250(13) . ?
O5 C29 1.245(13) . ?
O5 Tb1 2.351(8) 3_756 ?
O6 C36 1.402(9) . ?
O6 C34 1.415(9) . ?
C29 C30 1.500(16) . ?
C30 C35 1.373(16) . ?
C30 C31 1.395(17) . ?
C31 C32 1.41(2) . ?
C31 H31 0.9300 . ?
C32 C33 1.37(2) . ?
C32 H32 0.9300 . ?
C33 C34 1.38(2) . ?
C33 H33 0.9300 . ?
C34 C35 1.350(17) . ?
C35 H35 0.9300 . ?
C36 H36A 0.9600 . ?
C36 H36B 0.9600 . ?
C36 H36C 0.9600 . ?
O7 C37 1.260(13) . ?
O8 C37 1.237(13) . ?
O8 Tb1 2.358(8) 3_756 ?
O9 C42 1.407(9) . ?
O9 C44 1.472(9) . ?
C37 C38 1.489(16) . ?
C38 C43 1.350(15) . ?
C38 C39 1.428(15) . ?
C39 C40 1.378(17) . ?
C39 H39 0.9300 . ?
C40 C41 1.375(19) . ?
C40 H40 0.9300 . ?
C41 C42 1.336(17) . ?
C41 H41 0.9300 . ?
C42 C43 1.395(17) . ?
C43 H43 0.9300 . ?
C44 H44A 0.9600 . ?
C44 H44B 0.9600 . ?
C44 H44C 0.9600 . ?
